data_4113375
loop_
_publ_author_name
'William J. Evans'
'Ga\"el Zucchi'
'Joseph W. Ziller'

_publ_section_title
;
 Dinitrogen Reduction by Tm(II), Dy(II), and Nd(II) with Simple Amide and
 Aryloxide Ligands
;
_journal_name_full 'Journal of the American Chemical Society'
_journal_page_first 10
_journal_page_last 11
_journal_paper_doi 10.1021/ja0211712
_journal_volume 125
_journal_year 2003
_chemical_formula_sum 'C32 H88 Dy2 N6 O2 Si8'
_chemical_formula_weight 1138.80
_chemical_name_systematic
; 
 ? 
;
_space_group_IT_number 14
_symmetry_cell_setting monoclinic
_symmetry_space_group_name_Hall '-P 2yn'
_symmetry_space_group_name_H-M 'P 1 21/n 1'
_atom_sites_solution_hydrogens geom
_atom_sites_solution_primary direct
_atom_sites_solution_secondary difmap
_audit_creation_method SHELXTL
_cell_angle_alpha 90.00
_cell_angle_beta 112.6310(10)
_cell_angle_gamma 90.00
_cell_formula_units_Z 2
_cell_length_a 10.8445(4)
_cell_length_b 23.4461(9)
_cell_length_c 11.5625(4)
_cell_measurement_temperature 173(2)
_cell_volume 2713.53(17)
_computing_cell_refinement 'Bruker SMART/SAINT'
_computing_data_collection 'Bruker SMART'
_computing_data_reduction 'Bruker SHELXTL'
_computing_molecular_graphics 'Bruker SHELXTL'
_computing_publication_material 'Bruker SHELXTL'
_computing_structure_refinement 'Bruker SHELXTL'
_computing_structure_solution 'Bruker SHELXTL'
_diffrn_ambient_temperature 173(2)
_diffrn_measured_fraction_theta_full 1.000
_diffrn_measured_fraction_theta_max 1.000
_diffrn_measurement_device_type 'CCD area detector'
_diffrn_measurement_method 'omega scans'
_diffrn_radiation_monochromator graphite
_diffrn_radiation_source 'sealed tube'
_diffrn_radiation_type MoK\a
_diffrn_radiation_wavelength 0.71073
_diffrn_reflns_av_R_equivalents 0.0311
_diffrn_reflns_av_sigmaI/netI 0.0219
_diffrn_reflns_limit_h_max 13
_diffrn_reflns_limit_h_min -13
_diffrn_reflns_limit_k_max 29
_diffrn_reflns_limit_k_min -29
_diffrn_reflns_limit_l_max 14
_diffrn_reflns_limit_l_min -14
_diffrn_reflns_number 25995
_diffrn_reflns_theta_full 26.37
_diffrn_reflns_theta_max 26.37
_diffrn_reflns_theta_min 1.74
_diffrn_standards_decay_% '< 1.0'
_diffrn_standards_interval_count 'initial 50 frames recollected'
_diffrn_standards_number '50 frames'
_exptl_absorpt_coefficient_mu 2.940
_exptl_absorpt_correction_T_max 0.6837
_exptl_absorpt_correction_T_min 0.5041
_exptl_absorpt_correction_type numerical
_exptl_absorpt_process_details 'Bruker SADABS'
_exptl_crystal_colour 'pale yellow'
_exptl_crystal_density_diffrn 1.394
_exptl_crystal_density_meas ?
_exptl_crystal_description Irregular
_exptl_crystal_F_000 1164
_exptl_crystal_size_max 0.27
_exptl_crystal_size_mid 0.21
_exptl_crystal_size_min 0.14
_refine_diff_density_max 0.588
_refine_diff_density_min -0.725
_refine_diff_density_rms 0.086
_refine_ls_extinction_method none
_refine_ls_goodness_of_fit_ref 1.085
_refine_ls_hydrogen_treatment constr
_refine_ls_matrix_type full
_refine_ls_number_parameters 226
_refine_ls_number_reflns 5562
_refine_ls_number_restraints 0
_refine_ls_restrained_S_all 1.085
_refine_ls_R_factor_all 0.0270
_refine_ls_R_factor_gt 0.0236
_refine_ls_shift/su_max 0.001
_refine_ls_shift/su_mean 0.000
_refine_ls_structure_factor_coef Fsqd
_refine_ls_weighting_details 'calc w=1/[\s^2^(Fo^2^)+(0.0232P)^2^+4.9202P] where P=(Fo^2^+2Fc^2^)/3'
_refine_ls_weighting_scheme calc
_refine_ls_wR_factor_gt 0.0584
_refine_ls_wR_factor_ref 0.0599
_reflns_number_gt 5096
_reflns_number_total 5562
_reflns_threshold_expression >2sigma(I)
_cod_data_source_file ja0211712_2.cif
_cod_data_source_block gz13
_cod_depositor_comments
;
The following automatic conversions were performed:

'_exptl_crystal_density_meas' value 'none' was changed to '?' - the
value is perceived as not measured.

Automatic conversion script
Id: cif_fix_values 3008 2015-01-20 13:52:24Z robertas 
;
_cod_database_code 4113375

loop_
_symmetry_equiv_pos_as_xyz
'x, y, z'
'-x+1/2, y+1/2, -z+1/2'
'-x, -y, -z'
'x-1/2, -y-1/2, z-1/2'

loop_
_atom_site_label
_atom_site_type_symbol
_atom_site_fract_x
_atom_site_fract_y
_atom_site_fract_z
_atom_site_U_iso_or_equiv
_atom_site_adp_type
_atom_site_occupancy
_atom_site_symmetry_multiplicity
_atom_site_calc_flag
_atom_site_refinement_flags
Dy1 Dy 0.445319(13) 0.087996(6) 0.528077(12) 0.01872(5) Uani 1 1 d .
Si1 Si 0.50634(8) 0.17382(3) 0.31841(8) 0.02218(17) Uani 1 1 d .
Si2 Si 0.23906(9) 0.11418(4) 0.22417(8) 0.02801(19) Uani 1 1 d .
Si3 Si 0.25708(9) 0.17046(4) 0.63507(8) 0.02505(18) Uani 1 1 d .
Si4 Si 0.25112(8) 0.04664(4) 0.69704(8) 0.02298(17) Uani 1 1 d .
O1 O 0.6364(2) 0.10797(10) 0.7164(2) 0.0299(5) Uani 1 1 d .
N1 N 0.3909(2) 0.12967(10) 0.3396(2) 0.0208(5) Uani 1 1 d .
N2 N 0.3019(2) 0.10101(10) 0.6257(2) 0.0193(5) Uani 1 1 d .
N3 N 0.4367(3) -0.00661(13) 0.4773(3) 0.0411(8) Uani 1 1 d .
C1 C 0.5558(4) 0.15185(16) 0.1859(3) 0.0357(8) Uani 1 1 d .
H1A H 0.5665 0.1859 0.1414 0.054 Uiso 1 1 calc R
H1B H 0.4863 0.1273 0.1279 0.054 Uiso 1 1 calc R
H1C H 0.6405 0.1309 0.2194 0.054 Uiso 1 1 calc R
C2 C 0.4513(3) 0.25049(13) 0.2917(3) 0.0321(7) Uani 1 1 d .
H2A H 0.4791 0.2671 0.2277 0.048 Uiso 1 1 calc R
H2B H 0.4924 0.2718 0.3701 0.048 Uiso 1 1 calc R
H2C H 0.3539 0.2525 0.2633 0.048 Uiso 1 1 calc R
C3 C 0.6624(3) 0.17139(15) 0.4655(3) 0.0305(7) Uani 1 1 d .
H3A H 0.7316 0.1951 0.4545 0.046 Uiso 1 1 calc R
H3B H 0.6941 0.1319 0.4824 0.046 Uiso 1 1 calc R
H3C H 0.6427 0.1859 0.5360 0.046 Uiso 1 1 calc R
C4 C 0.1440(5) 0.1792(2) 0.1467(7) 0.115(3) Uani 1 1 d .
H4A H 0.0948 0.1715 0.0573 0.172 Uiso 1 1 calc R
H4B H 0.2063 0.2108 0.1567 0.172 Uiso 1 1 calc R
H4C H 0.0809 0.1893 0.1854 0.172 Uiso 1 1 calc R
C5 C 0.2556(5) 0.0671(3) 0.1009(4) 0.084(2) Uani 1 1 d .
H5A H 0.1914 0.0790 0.0185 0.126 Uiso 1 1 calc R
H5B H 0.2376 0.0275 0.1168 0.126 Uiso 1 1 calc R
H5C H 0.3465 0.0700 0.1028 0.126 Uiso 1 1 calc R
C6 C 0.1314(4) 0.07479(17) 0.2899(4) 0.0383(8) Uani 1 1 d .
H6A H 0.0417 0.0703 0.2249 0.057 Uiso 1 1 calc R
H6B H 0.1258 0.0963 0.3604 0.057 Uiso 1 1 calc R
H6C H 0.1701 0.0371 0.3190 0.057 Uiso 1 1 calc R
C7 C 0.0763(4) 0.18658(17) 0.5412(4) 0.0446(10) Uani 1 1 d .
H7A H 0.0415 0.2112 0.5901 0.067 Uiso 1 1 calc R
H7B H 0.0254 0.1509 0.5210 0.067 Uiso 1 1 calc R
H7C H 0.0677 0.2060 0.4634 0.067 Uiso 1 1 calc R
C8 C 0.3545(5) 0.21779(16) 0.5696(4) 0.0510(11) Uani 1 1 d .
H8A H 0.3334 0.2578 0.5783 0.077 Uiso 1 1 calc R
H8B H 0.3306 0.2089 0.4808 0.077 Uiso 1 1 calc R
H8C H 0.4503 0.2113 0.6156 0.077 Uiso 1 1 calc R
C9 C 0.2984(3) 0.19658(15) 0.8001(3) 0.0333(8) Uani 1 1 d .
H9A H 0.2243 0.2197 0.8028 0.050 Uiso 1 1 calc R
H9B H 0.3798 0.2197 0.8268 0.050 Uiso 1 1 calc R
H9C H 0.3125 0.1638 0.8564 0.050 Uiso 1 1 calc R
C10 C 0.3907(4) 0.0259(2) 0.8470(4) 0.0495(10) Uani 1 1 d .
H10A H 0.4185 0.0591 0.9024 0.074 Uiso 1 1 calc R
H10B H 0.4665 0.0119 0.8288 0.074 Uiso 1 1 calc R
H10C H 0.3600 -0.0043 0.8883 0.074 Uiso 1 1 calc R
C11 C 0.1027(4) 0.06399(18) 0.7357(4) 0.0427(9) Uani 1 1 d .
H11A H 0.1216 0.0981 0.7887 0.064 Uiso 1 1 calc R
H11B H 0.0838 0.0319 0.7806 0.064 Uiso 1 1 calc R
H11C H 0.0250 0.0711 0.6582 0.064 Uiso 1 1 calc R
C12 C 0.2031(5) -0.01880(17) 0.5967(4) 0.0529(12) Uani 1 1 d .
H12A H 0.1298 -0.0096 0.5172 0.079 Uiso 1 1 calc R
H12B H 0.1741 -0.0486 0.6402 0.079 Uiso 1 1 calc R
H12C H 0.2801 -0.0324 0.5802 0.079 Uiso 1 1 calc R
C13 C 0.6377(4) 0.13808(16) 0.8265(3) 0.0371(8) Uani 1 1 d .
H13A H 0.5504 0.1346 0.8345 0.045 Uiso 1 1 calc R
H13B H 0.6581 0.1790 0.8223 0.045 Uiso 1 1 calc R
C14 C 0.7464(4) 0.10937(19) 0.9348(4) 0.0443(9) Uani 1 1 d .
H14A H 0.7107 0.0762 0.9651 0.053 Uiso 1 1 calc R
H14B H 0.7874 0.1364 1.0051 0.053 Uiso 1 1 calc R
C15 C 0.8466(4) 0.0906(2) 0.8808(4) 0.0500(10) Uani 1 1 d .
H15A H 0.9236 0.1171 0.9065 0.060 Uiso 1 1 calc R
H15C H 0.8798 0.0517 0.9103 0.060 Uiso 1 1 calc R
C16 C 0.7752(4) 0.0912(2) 0.7436(4) 0.0495(11) Uani 1 1 d .
H16C H 0.8177 0.1187 0.7054 0.059 Uiso 1 1 calc R
H16A H 0.7779 0.0529 0.7087 0.059 Uiso 1 1 calc R

loop_
_atom_site_aniso_label
_atom_site_aniso_U_11
_atom_site_aniso_U_22
_atom_site_aniso_U_33
_atom_site_aniso_U_23
_atom_site_aniso_U_13
_atom_site_aniso_U_12
Dy1 0.01907(8) 0.02080(8) 0.01811(8) 0.00279(5) 0.00915(6) 0.00450(5)
Si1 0.0253(4) 0.0196(4) 0.0229(4) 0.0035(3) 0.0107(3) -0.0007(3)
Si2 0.0267(4) 0.0274(5) 0.0232(4) 0.0065(4) 0.0022(4) -0.0036(4)
Si3 0.0300(5) 0.0224(4) 0.0257(4) -0.0021(3) 0.0141(4) 0.0063(3)
Si4 0.0244(4) 0.0251(4) 0.0227(4) 0.0002(3) 0.0126(3) -0.0011(3)
O1 0.0207(11) 0.0397(13) 0.0287(12) -0.0002(10) 0.0088(10) 0.0036(10)
N1 0.0228(13) 0.0190(12) 0.0190(12) 0.0006(10) 0.0061(10) -0.0016(10)
N2 0.0202(12) 0.0190(12) 0.0197(12) -0.0014(9) 0.0086(10) 0.0023(9)
N3 0.0288(15) 0.0255(15) 0.066(2) -0.0042(15) 0.0149(15) 0.0028(12)
C1 0.043(2) 0.0363(19) 0.0355(19) -0.0006(15) 0.0240(17) -0.0053(16)
C2 0.0329(18) 0.0219(16) 0.0418(19) 0.0080(14) 0.0146(16) -0.0028(13)
C3 0.0270(17) 0.0311(18) 0.0300(17) 0.0013(14) 0.0071(14) -0.0016(14)
C4 0.050(3) 0.056(3) 0.159(6) 0.057(4) -0.049(4) -0.014(2)
C5 0.067(3) 0.151(6) 0.045(3) -0.057(3) 0.035(3) -0.062(4)
C6 0.0330(19) 0.044(2) 0.038(2) -0.0106(16) 0.0140(16) -0.0126(16)
C7 0.047(2) 0.044(2) 0.034(2) -0.0050(17) 0.0060(17) 0.0263(18)
C8 0.085(3) 0.0205(18) 0.070(3) 0.0021(18) 0.054(3) 0.0015(19)
C9 0.0317(18) 0.0355(19) 0.0333(18) -0.0119(15) 0.0133(15) 0.0036(15)
C10 0.041(2) 0.057(3) 0.046(2) 0.025(2) 0.0113(19) 0.0047(19)
C11 0.036(2) 0.049(2) 0.054(2) -0.0047(19) 0.0298(19) -0.0065(17)
C12 0.089(3) 0.033(2) 0.055(3) -0.0116(18) 0.047(3) -0.023(2)
C13 0.0337(19) 0.0347(19) 0.041(2) -0.0128(16) 0.0121(16) -0.0015(15)
C14 0.037(2) 0.057(2) 0.0324(19) -0.0092(18) 0.0065(17) 0.0000(18)
C15 0.039(2) 0.063(3) 0.042(2) 0.006(2) 0.0085(19) 0.010(2)
C16 0.0232(18) 0.078(3) 0.042(2) 0.002(2) 0.0071(17) 0.0161(19)

loop_
_atom_type_symbol
_atom_type_description
_atom_type_scat_dispersion_real
_atom_type_scat_dispersion_imag
_atom_type_scat_source
C C 0.0033 0.0016 'International Tables Vol C Tables 4.2.6.8 and 6.1.1.4'
H H 0.0000 0.0000 'International Tables Vol C Tables 4.2.6.8 and 6.1.1.4'
N N 0.0061 0.0033 'International Tables Vol C Tables 4.2.6.8 and 6.1.1.4'
O O 0.0106 0.0060 'International Tables Vol C Tables 4.2.6.8 and 6.1.1.4'
Si Si 0.0817 0.0704 'International Tables Vol C Tables 4.2.6.8 and 6.1.1.4'
Dy Dy -0.1892 4.4098 'International Tables Vol C Tables 4.2.6.8 and 6.1.1.4'

loop_
_geom_angle_atom_site_label_1
_geom_angle_atom_site_label_2
_geom_angle_atom_site_label_3
_geom_angle
_geom_angle_site_symmetry_1
_geom_angle_site_symmetry_3
N1 Dy1 N2 116.69(9) . .
N1 Dy1 N3 101.72(11) . .
N2 Dy1 N3 106.86(10) . .
N1 Dy1 N3 105.90(11) . 3_656
N2 Dy1 N3 128.15(11) . 3_656
N3 Dy1 N3 32.97(14) . 3_656
N1 Dy1 O1 127.30(8) . .
N2 Dy1 O1 92.31(8) . .
N3 Dy1 O1 110.93(10) . .
N3 Dy1 O1 83.80(10) 3_656 .
N1 Si1 C1 113.87(14) . .
N1 Si1 C2 113.43(14) . .
C1 Si1 C2 107.44(16) . .
N1 Si1 C3 107.75(14) . .
C1 Si1 C3 106.78(16) . .
C2 Si1 C3 107.16(16) . .
N1 Si1 Dy1 35.74(8) . .
C1 Si1 Dy1 127.80(12) . .
C2 Si1 Dy1 123.03(11) . .
C3 Si1 Dy1 72.09(11) . .
N1 Si2 C4 112.90(19) . .
N1 Si2 C5 112.02(19) . .
C4 Si2 C5 108.3(3) . .
N1 Si2 C6 110.62(15) . .
C4 Si2 C6 106.5(3) . .
C5 Si2 C6 106.1(2) . .
N1 Si2 Dy1 35.32(8) . .
C4 Si2 Dy1 131.5(2) . .
C5 Si2 Dy1 117.5(2) . .
C6 Si2 Dy1 75.91(12) . .
N2 Si3 C7 114.36(16) . .
N2 Si3 C8 108.56(15) . .
C7 Si3 C8 105.8(2) . .
N2 Si3 C9 114.17(15) . .
C7 Si3 C9 107.95(16) . .
C8 Si3 C9 105.31(18) . .
N2 Si3 Dy1 37.47(8) . .
C7 Si3 Dy1 123.21(12) . .
C8 Si3 Dy1 71.19(12) . .
C9 Si3 Dy1 127.97(11) . .
N2 Si4 C12 111.97(15) . .
N2 Si4 C11 114.61(16) . .
C12 Si4 C11 105.4(2) . .
N2 Si4 C10 110.06(16) . .
C12 Si4 C10 107.1(2) . .
C11 Si4 C10 107.30(19) . .
C13 O1 C16 106.2(3) . .
C13 O1 Dy1 127.11(19) . .
C16 O1 Dy1 126.7(2) . .
Si2 N1 Si1 123.56(15) . .
Si2 N1 Dy1 118.57(13) . .
Si1 N1 Dy1 117.84(12) . .
Si3 N2 Si4 121.53(14) . .
Si3 N2 Dy1 115.13(12) . .
Si4 N2 Dy1 123.14(12) . .
N3 N3 Dy1 74.6(3) 3_656 .
N3 N3 Dy1 72.5(2) 3_656 3_656
Dy1 N3 Dy1 147.03(14) . 3_656
O1 C13 C14 104.6(3) . .
C13 C14 C15 104.1(3) . .
C16 C15 C14 106.1(3) . .
O1 C16 C15 107.7(3) . .

loop_
_geom_bond_atom_site_label_1
_geom_bond_atom_site_label_2
_geom_bond_distance
_geom_bond_site_symmetry_2
Dy1 N1 2.250(2) .
Dy1 N2 2.267(2) .
Dy1 N3 2.287(3) .
Dy1 N3 2.312(3) 3_656
Dy1 O1 2.405(2) .
Si1 N1 1.714(3) .
Si1 C1 1.879(3) .
Si1 C2 1.882(3) .
Si1 C3 1.882(3) .
Si2 N1 1.713(3) .
Si2 C4 1.864(5) .
Si2 C5 1.865(5) .
Si2 C6 1.865(4) .
Si3 N2 1.715(2) .
Si3 C7 1.878(4) .
Si3 C8 1.880(4) .
Si3 C9 1.886(3) .
Si4 N2 1.720(3) .
Si4 C12 1.872(4) .
Si4 C11 1.874(4) .
Si4 C10 1.875(4) .
O1 C13 1.451(4) .
O1 C16 1.468(4) .
N3 N3 1.305(6) 3_656
N3 Dy1 2.312(3) 3_656
C13 C14 1.508(5) .
C14 C15 1.513(6) .
C15 C16 1.473(6) .
